data_2237149
loop_
_publ_author_name
'Pienaar, Daniel P.'
'Khorasani, Sanaz'
'de Koning, Charles B.'
'Michael, Joseph P.'

_publ_section_title
;
 (+-)-3-Benzyloxy-1-(4-methoxybenzyl)piperidine-2-thione
;
_journal_coeditor_code GO2079
_journal_issue 1
_journal_name_full 'Acta Crystallographica Section E'
_journal_page_first o21
_journal_paper_doi 10.1107/S1600536812048854
_journal_volume 69
_journal_year 2013
_chemical_formula_iupac 'C20 H23 N O2 S'
_chemical_formula_moiety 'C20 H23 N O2 S'
_chemical_formula_sum 'C20 H23 N O2 S'
_chemical_formula_weight 341.45
_chemical_name_systematic
;
(+-)-3-Benzyloxy-1-(4-methoxybenzyl)piperidine-2-thione
;
_space_group_IT_number 61
_symmetry_cell_setting orthorhombic
_symmetry_space_group_name_Hall '-P 2ac 2ab'
_symmetry_space_group_name_H-M 'P b c a'
_atom_sites_solution_hydrogens geom
_atom_sites_solution_primary direct
_atom_sites_solution_secondary difmap
_audit_creation_method SHELXL-97
_cell_angle_alpha 90.00
_cell_angle_beta 90.00
_cell_angle_gamma 90.00
_cell_formula_units_Z 8
_cell_length_a 18.371(3)
_cell_length_b 10.4844(15)
_cell_length_c 18.467(3)
_cell_measurement_reflns_used 978
_cell_measurement_temperature 173(2)
_cell_measurement_theta_max 27.98
_cell_measurement_theta_min 2.49
_cell_volume 3556.9(10)
_computing_cell_refinement 'SAINT-NT (Bruker, 2005)'
_computing_data_collection 'APEX2 (Bruker, 2005)'
_computing_data_reduction 'SAINT-NT (Bruker, 2005)'
_computing_molecular_graphics
;
<i>ORTEP-3 for Windows</i> (Farrugia, 2012) and <i>SCHAKAL99</i>
(Keller, 1999)
;
_computing_publication_material
;
<i>WinGX</i>  (Farrugia, 2012) and <i>PLATON</i> (Spek, 2009)
;
_computing_structure_refinement 'SHELXL97 (Sheldrick, 2008)'
_computing_structure_solution 'SHELXS97 (Sheldrick, 2008)'
_diffrn_ambient_temperature 173(2)
_diffrn_measured_fraction_theta_full 0.999
_diffrn_measured_fraction_theta_max 0.999
_diffrn_measurement_device_type 'Bruker APEXII CCD area-detector'
_diffrn_measurement_method 'phi and omega scans'
_diffrn_radiation_monochromator graphite
_diffrn_radiation_source 'fine-focus sealed tube'
_diffrn_radiation_type MoK\a
_diffrn_radiation_wavelength 0.71073
_diffrn_reflns_av_R_equivalents 0.0460
_diffrn_reflns_av_sigmaI/netI 0.0377
_diffrn_reflns_limit_h_max 19
_diffrn_reflns_limit_h_min -24
_diffrn_reflns_limit_k_max 13
_diffrn_reflns_limit_k_min -13
_diffrn_reflns_limit_l_max 24
_diffrn_reflns_limit_l_min -23
_diffrn_reflns_number 22717
_diffrn_reflns_theta_full 28.00
_diffrn_reflns_theta_max 28.00
_diffrn_reflns_theta_min 2.21
_exptl_absorpt_coefficient_mu 0.194
_exptl_absorpt_correction_type none
_exptl_crystal_colour colourless
_exptl_crystal_density_diffrn 1.275
_exptl_crystal_density_method 'not measured'
_exptl_crystal_description plate
_exptl_crystal_F_000 1456
_exptl_crystal_size_max 0.47
_exptl_crystal_size_mid 0.28
_exptl_crystal_size_min 0.05
_refine_diff_density_max 0.259
_refine_diff_density_min -0.261
_refine_ls_extinction_method none
_refine_ls_goodness_of_fit_ref 1.011
_refine_ls_hydrogen_treatment constr
_refine_ls_matrix_type full
_refine_ls_number_parameters 218
_refine_ls_number_reflns 4286
_refine_ls_number_restraints 0
_refine_ls_restrained_S_all 1.011
_refine_ls_R_factor_all 0.0674
_refine_ls_R_factor_gt 0.0374
_refine_ls_shift/su_max 0.003
_refine_ls_shift/su_mean 0.001
_refine_ls_structure_factor_coef Fsqd
_refine_ls_weighting_details 'calc w=1/[\s^2^(Fo^2^)+(0.0464P)^2^+0.5277P] where P=(Fo^2^+2Fc^2^)/3'
_refine_ls_weighting_scheme calc
_refine_ls_wR_factor_gt 0.0871
_refine_ls_wR_factor_ref 0.0981
_reflns_number_gt 2949
_reflns_number_total 4286
_reflns_threshold_expression I>2sigma(I)
_cod_data_source_file go2079.cif
_cod_data_source_block I
_cod_original_cell_volume 3556.9(9)
_cod_database_code 2237149
_cod_database_fobs_code 2237149

loop_
_symmetry_equiv_pos_as_xyz
'x, y, z'
'-x+1/2, -y, z+1/2'
'x+1/2, -y+1/2, -z'
'-x, y+1/2, -z+1/2'
'-x, -y, -z'
'x-1/2, y, -z-1/2'
'-x-1/2, y-1/2, z'
'x, -y-1/2, z-1/2'

loop_
_atom_site_type_symbol
_atom_site_label
_atom_site_fract_x
_atom_site_fract_y
_atom_site_fract_z
_atom_site_U_iso_or_equiv
_atom_site_adp_type
_atom_site_calc_flag
_atom_site_refinement_flags
_atom_site_occupancy
_atom_site_symmetry_multiplicity
C C2 -0.00224(8) 0.06796(14) 0.61154(8) 0.0260(3) Uani d . 1 1
C C3 0.02325(8) 0.19576(13) 0.58013(8) 0.0278(3) Uani d . 1 1
H H3 0.0100 0.1991 0.5277 0.033 Uiso calc R 1 1
C C4 0.10388(8) 0.21947(16) 0.58763(9) 0.0339(4) Uani d . 1 1
H H4A 0.1153 0.3082 0.5733 0.041 Uiso calc R 1 1
H H4B 0.1311 0.1611 0.5553 0.041 Uiso calc R 1 1
C C5 0.12655(9) 0.19740(15) 0.66565(9) 0.0371(4) Uani d . 1 1
H H5A 0.1790 0.2166 0.6715 0.045 Uiso calc R 1 1
H H5B 0.0988 0.2548 0.6980 0.045 Uiso calc R 1 1
C C6 0.11198(8) 0.06000(15) 0.68586(9) 0.0339(4) Uani d . 1 1
H H6A 0.1511 0.0060 0.6654 0.041 Uiso calc R 1 1
H H6B 0.1140 0.0518 0.7392 0.041 Uiso calc R 1 1
C C7 0.02107(8) -0.11296(14) 0.69241(8) 0.0310(3) Uani d . 1 1
H H7A -0.0293 -0.1356 0.6782 0.037 Uiso calc R 1 1
H H7B 0.0225 -0.1057 0.7458 0.037 Uiso calc R 1 1
C C8 0.07247(8) -0.21843(14) 0.66849(8) 0.0265(3) Uani d . 1 1
C C9 0.09864(8) -0.22570(14) 0.59808(8) 0.0293(3) Uani d . 1 1
H H9 0.0846 -0.1624 0.5640 0.035 Uiso calc R 1 1
C C10 0.14501(8) -0.32359(14) 0.57614(8) 0.0295(3) Uani d . 1 1
H H10 0.1621 -0.3273 0.5276 0.035 Uiso calc R 1 1
C C11 0.16592(8) -0.41589(14) 0.62622(9) 0.0311(3) Uani d . 1 1
C C12 0.13904(9) -0.41094(14) 0.69669(9) 0.0353(4) Uani d . 1 1
H H12 0.1522 -0.4751 0.7306 0.042 Uiso calc R 1 1
C C13 0.09325(9) -0.31299(14) 0.71751(9) 0.0324(4) Uani d . 1 1
H H13 0.0757 -0.3100 0.7659 0.039 Uiso calc R 1 1
C C14 0.23736(9) -0.52714(17) 0.53823(10) 0.0434(4) Uani d . 1 1
H H14A 0.1953 -0.5379 0.5061 0.065 Uiso calc R 1 1
H H14B 0.2693 -0.6017 0.5342 0.065 Uiso calc R 1 1
H H14C 0.2643 -0.4503 0.5243 0.065 Uiso calc R 1 1
C C15 -0.02311(8) 0.40960(13) 0.58316(9) 0.0293(3) Uani d . 1 1
H H15A -0.0249 0.3973 0.5300 0.035 Uiso calc R 1 1
H H15B 0.0205 0.4611 0.5948 0.035 Uiso calc R 1 1
C C16 -0.09058(8) 0.47794(13) 0.60827(8) 0.0256(3) Uani d . 1 1
C C17 -0.15243(8) 0.41094(14) 0.62983(8) 0.0300(3) Uani d . 1 1
H H17 -0.1518 0.3203 0.6303 0.036 Uiso calc R 1 1
C C18 -0.21487(9) 0.47569(15) 0.65056(9) 0.0359(4) Uani d . 1 1
H H18 -0.2567 0.4292 0.6654 0.043 Uiso calc R 1 1
C C19 -0.21667(9) 0.60777(16) 0.64975(9) 0.0373(4) Uani d . 1 1
H H19 -0.2596 0.6518 0.6640 0.045 Uiso calc R 1 1
C C20 -0.15566(9) 0.67528(15) 0.62815(9) 0.0351(4) Uani d . 1 1
H H20 -0.1569 0.7658 0.6270 0.042 Uiso calc R 1 1
C C21 -0.09291(8) 0.61116(14) 0.60820(8) 0.0303(3) Uani d . 1 1
H H21 -0.0510 0.6582 0.5943 0.036 Uiso calc R 1 1
N N1 0.04038(6) 0.01121(11) 0.66005(6) 0.0267(3) Uani d . 1 1
S S1 -0.08302(2) 0.01240(4) 0.58307(2) 0.03658(12) Uani d . 1 1
O O1 0.21278(6) -0.51478(10) 0.61136(7) 0.0413(3) Uani d . 1 1
O O2 -0.01884(6) 0.28903(9) 0.61845(5) 0.0299(2) Uani d . 1 1

loop_
_atom_site_aniso_label
_atom_site_aniso_U_11
_atom_site_aniso_U_22
_atom_site_aniso_U_33
_atom_site_aniso_U_12
_atom_site_aniso_U_13
_atom_site_aniso_U_23
C2 0.0271(8) 0.0236(7) 0.0273(8) 0.0015(6) 0.0041(6) -0.0019(6)
C3 0.0297(8) 0.0245(7) 0.0293(8) 0.0041(6) 0.0051(6) 0.0001(6)
C4 0.0289(8) 0.0281(8) 0.0447(10) 0.0004(6) 0.0072(7) 0.0032(7)
C5 0.0297(9) 0.0303(9) 0.0514(10) -0.0019(7) -0.0028(7) -0.0028(7)
C6 0.0296(8) 0.0319(8) 0.0402(9) -0.0004(7) -0.0079(7) -0.0001(7)
C7 0.0320(8) 0.0288(8) 0.0321(8) 0.0011(6) 0.0032(7) 0.0063(6)
C8 0.0274(8) 0.0219(7) 0.0303(8) -0.0025(6) -0.0027(6) 0.0021(6)
C9 0.0318(8) 0.0239(7) 0.0322(8) -0.0015(6) -0.0036(6) 0.0049(6)
C10 0.0311(8) 0.0270(8) 0.0303(8) -0.0038(6) -0.0010(6) -0.0019(6)
C11 0.0304(8) 0.0228(8) 0.0402(9) 0.0001(6) -0.0102(7) -0.0045(6)
C12 0.0468(10) 0.0243(8) 0.0348(9) 0.0027(7) -0.0128(7) 0.0044(7)
C13 0.0413(9) 0.0277(8) 0.0282(8) -0.0028(7) -0.0036(7) 0.0030(6)
C14 0.0348(9) 0.0402(10) 0.0552(11) 0.0066(7) -0.0036(8) -0.0135(8)
C15 0.0287(8) 0.0220(7) 0.0371(9) 0.0003(6) 0.0033(6) 0.0049(6)
C16 0.0258(7) 0.0222(7) 0.0290(7) -0.0001(6) -0.0030(6) 0.0012(6)
C17 0.0298(8) 0.0212(7) 0.0390(9) -0.0024(6) -0.0011(6) 0.0005(6)
C18 0.0261(8) 0.0327(9) 0.0488(10) -0.0036(7) 0.0016(7) 0.0014(7)
C19 0.0308(9) 0.0337(9) 0.0473(10) 0.0083(7) 0.0001(7) -0.0015(7)
C20 0.0404(10) 0.0209(8) 0.0440(10) 0.0037(7) -0.0011(7) -0.0001(7)
C21 0.0314(8) 0.0239(8) 0.0356(8) -0.0043(6) 0.0001(6) 0.0024(6)
N1 0.0265(6) 0.0233(6) 0.0303(7) 0.0009(5) 0.0005(5) 0.0009(5)
S1 0.0307(2) 0.0367(2) 0.0423(2) -0.00675(17) -0.00588(17) 0.00665(18)
O1 0.0433(7) 0.0328(6) 0.0479(7) 0.0116(5) -0.0118(5) -0.0078(5)
O2 0.0343(6) 0.0235(5) 0.0318(6) 0.0065(4) 0.0075(5) 0.0037(4)

loop_
_atom_type_symbol
_atom_type_description
_atom_type_scat_dispersion_real
_atom_type_scat_dispersion_imag
_atom_type_scat_source
C C 0.0033 0.0016 'International Tables Vol C Tables 4.2.6.8 and 6.1.1.4'
H H 0.0000 0.0000 'International Tables Vol C Tables 4.2.6.8 and 6.1.1.4'
N N 0.0061 0.0033 'International Tables Vol C Tables 4.2.6.8 and 6.1.1.4'
S S 0.1246 0.1234 'International Tables Vol C Tables 4.2.6.8 and 6.1.1.4'
O O 0.0106 0.0060 'International Tables Vol C Tables 4.2.6.8 and 6.1.1.4'

loop_
_geom_angle_atom_site_label_1
_geom_angle_atom_site_label_2
_geom_angle_atom_site_label_3
_geom_angle
N1 C2 C3 117.77(13)
N1 C2 S1 125.17(12)
C3 C2 S1 117.04(11)
O2 C3 C4 111.83(12)
O2 C3 C2 104.16(11)
C4 C3 C2 114.15(12)
O2 C3 H3 108.8
C4 C3 H3 108.8
C2 C3 H3 108.8
C3 C4 C5 109.36(13)
C3 C4 H4A 109.8
C5 C4 H4A 109.8
C3 C4 H4B 109.8
C5 C4 H4B 109.8
H4A C4 H4B 108.3
C6 C5 C4 109.33(13)
C6 C5 H5A 109.8
C4 C5 H5A 109.8
C6 C5 H5B 109.8
C4 C5 H5B 109.8
H5A C5 H5B 108.3
N1 C6 C5 113.86(13)
N1 C6 H6A 108.8
C5 C6 H6A 108.8
N1 C6 H6B 108.8
C5 C6 H6B 108.8
H6A C6 H6B 107.7
N1 C7 C8 112.02(12)
N1 C7 H7A 109.2
C8 C7 H7A 109.2
N1 C7 H7B 109.2
C8 C7 H7B 109.2
H7A C7 H7B 107.9
C9 C8 C13 118.27(14)
C9 C8 C7 121.82(13)
C13 C8 C7 119.89(13)
C8 C9 C10 121.62(14)
C8 C9 H9 119.2
C10 C9 H9 119.2
C11 C10 C9 119.16(14)
C11 C10 H10 120.4
C9 C10 H10 120.4
O1 C11 C12 115.88(14)
O1 C11 C10 124.33(15)
C12 C11 C10 119.78(14)
C13 C12 C11 120.22(14)
C13 C12 H12 119.9
C11 C12 H12 119.9
C12 C13 C8 120.93(15)
C12 C13 H13 119.5
C8 C13 H13 119.5
O1 C14 H14A 109.5
O1 C14 H14B 109.5
H14A C14 H14B 109.5
O1 C14 H14C 109.5
H14A C14 H14C 109.5
H14B C14 H14C 109.5
O2 C15 C16 109.08(12)
O2 C15 H15A 109.9
C16 C15 H15A 109.9
O2 C15 H15B 109.9
C16 C15 H15B 109.9
H15A C15 H15B 108.3
C17 C16 C21 118.62(14)
C17 C16 C15 121.30(13)
C21 C16 C15 120.05(13)
C18 C17 C16 120.43(14)
C18 C17 H17 119.8
C16 C17 H17 119.8
C19 C18 C17 120.40(15)
C19 C18 H18 119.8
C17 C18 H18 119.8
C20 C19 C18 119.67(15)
C20 C19 H19 120.2
C18 C19 H19 120.2
C19 C20 C21 120.17(15)
C19 C20 H20 119.9
C21 C20 H20 119.9
C20 C21 C16 120.71(14)
C20 C21 H21 119.6
C16 C21 H21 119.6
C2 N1 C7 121.73(13)
C2 N1 C6 125.56(13)
C7 N1 C6 112.68(12)
C11 O1 C14 117.04(13)
C15 O2 C3 114.16(11)

loop_
_geom_bond_atom_site_label_1
_geom_bond_atom_site_label_2
_geom_bond_distance
C2 N1 1.3302(19)
C2 C3 1.533(2)
C2 S1 1.6788(15)
C3 O2 1.4334(17)
C3 C4 1.509(2)
C3 H3 1.0000
C4 C5 1.518(2)
C4 H4A 0.9900
C4 H4B 0.9900
C5 C6 1.512(2)
C5 H5A 0.9900
C5 H5B 0.9900
C6 N1 1.4897(19)
C6 H6A 0.9900
C6 H6B 0.9900
C7 N1 1.4756(18)
C7 C8 1.520(2)
C7 H7A 0.9900
C7 H7B 0.9900
C8 C9 1.388(2)
C8 C13 1.396(2)
C9 C10 1.394(2)
C9 H9 0.9500
C10 C11 1.393(2)
C10 H10 0.9500
C11 O1 1.3752(19)
C11 C12 1.393(2)
C12 C13 1.382(2)
C12 H12 0.9500
C13 H13 0.9500
C14 O1 1.430(2)
C14 H14A 0.9800
C14 H14B 0.9800
C14 H14C 0.9800
C15 O2 1.4244(17)
C15 C16 1.505(2)
C15 H15A 0.9900
C15 H15B 0.9900
C16 C17 1.394(2)
C16 C21 1.397(2)
C17 C18 1.387(2)
C17 H17 0.9500
C18 C19 1.385(2)
C18 H18 0.9500
C19 C20 1.384(2)
C19 H19 0.9500
C20 C21 1.384(2)
C20 H20 0.9500
C21 H21 0.9500

loop_
_geom_hbond_atom_site_label_D
_geom_hbond_atom_site_label_H
_geom_hbond_atom_site_label_A
_geom_hbond_site_symmetry_A
_geom_hbond_distance_DH
_geom_hbond_distance_HA
_geom_hbond_distance_DA
_geom_hbond_angle_DHA
_geom_hbond_publ_flag
C7 H7A S1 . 0.99 2.54 3.0760(16) 114 y
C13 H13 O2 4_546 0.95 2.59 3.4913(19) 158 y
C6 H6B Cg1 4_546 0.99 2.54 3.5066(19) 165 y
C14 H14A Cg1 5_556 0.98 2.61 3.455(2) 144 y

loop_
_geom_torsion_atom_site_label_1
_geom_torsion_atom_site_label_2
_geom_torsion_atom_site_label_3
_geom_torsion_atom_site_label_4
_geom_torsion
N1 C2 C3 O2 -101.85(14)
S1 C2 C3 O2 76.83(14)
N1 C2 C3 C4 20.40(19)
S1 C2 C3 C4 -160.92(11)
O2 C3 C4 C5 67.16(16)
C2 C3 C4 C5 -50.78(17)
C3 C4 C5 C6 62.00(17)
C4 C5 C6 N1 -43.34(18)
N1 C7 C8 C9 -39.1(2)
N1 C7 C8 C13 142.40(14)
C13 C8 C9 C10 -0.6(2)
C7 C8 C9 C10 -179.13(14)
C8 C9 C10 C11 -0.4(2)
C9 C10 C11 O1 -178.26(14)
C9 C10 C11 C12 1.5(2)
O1 C11 C12 C13 178.11(14)
C10 C11 C12 C13 -1.7(2)
C11 C12 C13 C8 0.7(2)
C9 C8 C13 C12 0.4(2)
C7 C8 C13 C12 179.00(14)
O2 C15 C16 C17 -29.49(19)
O2 C15 C16 C21 152.48(13)
C21 C16 C17 C18 0.2(2)
C15 C16 C17 C18 -177.91(15)
C16 C17 C18 C19 0.3(2)
C17 C18 C19 C20 -0.1(3)
C18 C19 C20 C21 -0.7(3)
C19 C20 C21 C16 1.2(2)
C17 C16 C21 C20 -0.9(2)
C15 C16 C21 C20 177.18(14)
C3 C2 N1 C7 -178.97(12)
S1 C2 N1 C7 2.5(2)
C3 C2 N1 C6 -1.2(2)
S1 C2 N1 C6 -179.75(12)
C8 C7 N1 C2 112.23(15)
C8 C7 N1 C6 -65.82(16)
C5 C6 N1 C2 13.5(2)
C5 C6 N1 C7 -168.55(13)
C12 C11 O1 C14 175.93(13)
C10 C11 O1 C14 -4.3(2)
C16 C15 O2 C3 155.93(12)
C4 C3 O2 C15 76.17(15)
C2 C3 O2 C15 -160.07(12)
